data_2100835
loop_
_publ_author_name
'Morooka, M.'
'Ohba, S.'
'Miyamae, H.'

_publ_section_title
;
 Electron-density distribution in crystals of
 <i>lel</i>~3~-[<i>M</i>(chxn)~3~](NO~3~)~3~.3H~2~O (<i>M</i> = Cr, Rh;
 chxn = <i>trans</i>-1,2-diaminocyclohexane) at 120 K
;
_journal_issue 5
_journal_name_full 'Acta Crystallographica Section B'
_journal_page_first 667
_journal_page_last 672
_journal_paper_doi 10.1107/S0108768192004257
_journal_volume 48
_journal_year 1992
_chemical_formula_moiety 'C18 H42 N9 O9 Rh1,3(H2 O1)'
_chemical_formula_sum 'C18 H48 N9 O12 Rh'
_chemical_formula_weight 685.5
_symmetry_cell_setting hexagonal
_symmetry_space_group_name_H-M 'P 63'
_cell_angle_alpha 90.
_cell_angle_beta 90.
_cell_angle_gamma 120.
_cell_formula_units_Z 2
_cell_length_a 13.101(2)
_cell_length_b 13.101(2)
_cell_length_c 9.984(2)
_cell_volume 1484.0(4)
_diffrn_radiation_type Mo
_diffrn_radiation_wavelength 0.71073
_exptl_absorpt_coefficient_mu 0.632
_exptl_crystal_density_diffrn 1.53
_exptl_crystal_F_000 720
_cod_data_source_file as0599.cif
_cod_data_source_block as0599b
_cod_depositor_comments
;
 Adding the _atom_site_type_symbol data item.

 Antanas Vaitkus,
 2017-01-18
;
_cod_original_cell_volume 1484.0(5)
_cod_original_formula_sum 'C18 H48 N9 O12 Rh1'
_cod_database_code 2100835

loop_
_atom_site_label
_atom_site_type_symbol
_atom_site_fract_x
_atom_site_fract_y
_atom_site_fract_z
Rh Rh .3333 .6667 .0
N(1) N .21680(10) .52450(10) -.11790(10)
N(2) N .33390(10) .53770(10) .11880(10)
C(1) C .2370(2) .42510(10) -.0825(2)
C(2) C .2394(2) .4205(2) .0694(2)
C(3) C .2550(2) .31970(10) .1195(2)
C(4) C .1618(3) .2021(2) .0595(4)
C(5) C .1635(3) .2080(2) -.0939(3)
C(6) C .14480(10) .30800(10) -.1417(2)
N(3) N .59470(10) .51260(10) .09470(10)
O(1) O .55580(10) .5399(2) .1933(2)
O(2) O .56520(10) .52460(10) -.0220(2)
O(3) O .66100(10) .47060(10) .11120(10)
O(W) O .79500(10) .50570(10) -.1330(2)
HN11 H .232(2) .541(2) -.202(3)
HN12 H .132(2) .496(2) -.105(3)
HN21 H .317(3) .546(3) .205(3)
HN22 H .395(3) .530(3) .132(4)
HC1 H .314(2) .444(2) -.114(3)
HC2 H .156(2) .412(2) .101(3)
HC31 H .248(4) .312(4) .219(4)
HC32 H .334(3) .336(4) .084(4)
HC41 H .207(4) .156(3) .074(5)
HC42 H .0850(10) .1400(10) .103(2)
HC51 H .240(3) .196(3) -.126(4)
HC52 H .115(3) .118(3) -.137(4)
HC61 H .146(3) .307(3) -.237(3)
HC62 H .061(3) .281(4) -.122(6)
HOW1 H .856(3) .494(2) -.114(4)
HOW2 H .745(4) .484(4) -.065(5)

loop_
_geom_angle_atom_site_label_1
_geom_angle_atom_site_label_2
_geom_angle_atom_site_label_3
_geom_angle
N(1) Rh N(2) 83.90(5)
Rh N(1) C(1) 106.00(10)
Rh N(2) C(2) 108.10(10)
N(1) C(1) C(2) 106.7(2)
N(1) C(1) C(6) 112.9(2)
C(2) C(1) C(6) 111.70(10)
N(2) C(2) C(1) 108.20(10)
N(2) C(2) C(3) 112.5(2)
C(1) C(2) C(3) 112.2(2)
C(2) C(3) C(4) 111.1(2)
C(3) C(4) C(5) 110.9(2)
C(4) C(5) C(6) 110.6(3)
C(1) C(6) C(5) 111.0(2)
O(1) N(3) O(2) 120.1(2)
O(1) N(3) O(3) 119.9(2)
O(2) N(3) O(3) 120.0(2)

loop_
_geom_bond_atom_site_label_1
_geom_bond_atom_site_label_2
_geom_bond_distance
Rh N(1) 2.0840(10)
Rh N(2) 2.0680(10)
N(1) C(1) 1.495(3)
N(2) C(2) 1.494(2)
C(1) C(2) 1.519(3)
C(1) C(6) 1.519(2)
C(2) C(3) 1.518(4)
C(3) C(4) 1.530(3)
C(4) C(5) 1.533(5)
C(5) C(6) 1.525(4)
N(3) O(1) 1.241(3)
N(3) O(2) 1.262(2)
N(3) O(3) 1.250(2)
